data_9009701
loop_
_publ_author_name
'Kawahara, A.'

_publ_section_title
;
 La structure cristalline de la chervetite
;
_journal_name_full 'Bulletin de la Societe Francaise de Mineralogie et de Cristallographie'
_journal_page_first 279
_journal_page_last 284
_journal_volume 90
_journal_year 1967
_chemical_compound_source 'Mounana, Gabon'
_chemical_formula_sum 'O7 Pb2 V2'
_chemical_name_mineral Chervetite
_space_group_IT_number 14
_symmetry_space_group_name_Hall '-P 2yab'
_symmetry_space_group_name_H-M 'P 1 21/a 1'
_cell_angle_alpha 90
_cell_angle_beta 106
_cell_angle_gamma 90
_cell_length_a 13.37
_cell_length_b 7.16
_cell_length_c 7.11
_cell_formula_units_Z 4
_cell_volume 654.268
_database_code_amcsd 0012125
_exptl_crystal_density_diffrn 6.378
_cod_original_formula_sum 'Pb2 V2 O7'
_cod_database_code 9009701

loop_
_space_group_symop_operation_xyz
x,y,z
1/2+x,1/2-y,z
1/2-x,1/2+y,-z
-x,-y,-z

loop_
_atom_site_label
_atom_site_fract_x
_atom_site_fract_y
_atom_site_fract_z
Pb1 -0.13258 0.40961 0.05457
Pb2 0.15443 0.19219 0.33423
V1 0.10748 0.06010 -0.20087
V2 -0.08527 0.32390 -0.38817
O1 0.46243 0.38074 0.13748
O2 0.18039 0.21684 -0.02918
O3 0.30039 0.45473 0.32882
O4 0.46823 0.70119 0.40100
O5 0.04238 0.48135 0.24622
O6 0.15793 0.83009 0.30641
O7 0.32602 0.13500 0.40351

loop_
_cod_related_entry_id
_cod_related_entry_database
_cod_related_entry_code
1 AMCSD 0012125
